data_8106172
loop_
_publ_author_name
'Tao, Lu'
'Xu-Liang, Nie'
'Zhong-Chao, Li'
'Ping, Lin'
'Xin-Chen, Shang-guan'
'Zhong-Ping, Yin'
'Da-Yong, Peng'

_publ_section_title
;
 Crystal structure of
 2-(2-(1-Chlorocyclopropyl)-3-(2-chlorophenyl)-2-hydroxypropyl)-1H-1,2,4-triazole-3(2H)-thione,
 C14H15Cl2N3OS
;
_journal_issue 3
_journal_name_full 'Zeitschrift f\"ur Kristallographie - New Crystal Structures'
_journal_page_first 427
_journal_page_last 429
_journal_paper_doi 10.1515/ncrs-2017-0328
_journal_volume 233
_journal_year 2018
_chemical_formula_moiety 'C14 H14 Cl2 N3 O S'
_chemical_formula_sum 'C14 H14 Cl2 N3 O S'
_chemical_formula_weight 344.25
_space_group_crystal_system monoclinic
_space_group_IT_number 14
_space_group_name_Hall '-P 2yn'
_space_group_name_H-M_alt 'P 1 21/n 1'
_atom_sites_solution_hydrogens mixed
_cell_angle_alpha 90
_cell_angle_beta 92.7020(10)
_cell_angle_gamma 90
_cell_formula_units_Z 4
_cell_length_a 9.9215(8)
_cell_length_b 9.5992(7)
_cell_length_c 16.5801(13)
_cell_measurement_reflns_used 8920
_cell_measurement_temperature 296(2)
_cell_measurement_theta_max 29.57
_cell_measurement_theta_min 2.34
_cell_volume 1577.3(2)
_computing_structure_refinement 'SHELXL-2014/7 (Sheldrick, 2014)'
_diffrn_ambient_temperature 296(2)
_diffrn_measured_fraction_theta_full 1.000
_diffrn_measured_fraction_theta_max 1.000
_diffrn_measurement_device_type 'Bruker APEX-II CCD'
_diffrn_measurement_method '\f and \w scans'
_diffrn_radiation_monochromator graphite
_diffrn_radiation_source 'fine-focus sealed tube'
_diffrn_radiation_type MoK\a
_diffrn_radiation_wavelength 0.71073
_diffrn_reflns_av_R_equivalents 0.0170
_diffrn_reflns_av_unetI/netI 0.0138
_diffrn_reflns_Laue_measured_fraction_full 1.000
_diffrn_reflns_Laue_measured_fraction_max 1.000
_diffrn_reflns_limit_h_max 12
_diffrn_reflns_limit_h_min -12
_diffrn_reflns_limit_k_max 11
_diffrn_reflns_limit_k_min -10
_diffrn_reflns_limit_l_max 20
_diffrn_reflns_limit_l_min -20
_diffrn_reflns_number 11684
_diffrn_reflns_point_group_measured_fraction_full 1.000
_diffrn_reflns_point_group_measured_fraction_max 1.000
_diffrn_reflns_theta_full 25.242
_diffrn_reflns_theta_max 25.493
_diffrn_reflns_theta_min 2.345
_exptl_absorpt_coefficient_mu 0.545
_exptl_crystal_colour COLORLESS
_exptl_crystal_density_diffrn 1.445
_exptl_crystal_description BLOCK
_exptl_crystal_F_000 712.0
_exptl_crystal_size_max 0.160
_exptl_crystal_size_mid 0.160
_exptl_crystal_size_min 0.140
_refine_diff_density_max 0.301
_refine_diff_density_min -0.313
_refine_diff_density_rms 0.044
_refine_ls_extinction_coef 0.0094(9)
_refine_ls_extinction_expression Fc^*^=kFc[1+0.001xFc^2^\l^3^/sin(2\q)]^-1/4^
_refine_ls_extinction_method 'SHELXL-2014/7 (Sheldrick 2014'
_refine_ls_goodness_of_fit_ref 1.044
_refine_ls_hydrogen_treatment mixed
_refine_ls_matrix_type full
_refine_ls_number_parameters 196
_refine_ls_number_reflns 2936
_refine_ls_number_restraints 0
_refine_ls_restrained_S_all 1.044
_refine_ls_R_factor_all 0.0316
_refine_ls_R_factor_gt 0.0284
_refine_ls_shift/su_max 0.001
_refine_ls_shift/su_mean 0.000
_refine_ls_structure_factor_coef Fsqd
_refine_ls_weighting_details 'w=1/[\s^2^(Fo^2^)+(0.0344P)^2^+0.6146P] where P=(Fo^2^+2Fc^2^)/3'
_refine_ls_weighting_scheme calc
_refine_ls_wR_factor_gt 0.0720
_refine_ls_wR_factor_ref 0.0751
_reflns_Friedel_coverage 0.000
_reflns_Friedel_fraction_full .
_reflns_Friedel_fraction_max .
_reflns_number_gt 2656
_reflns_number_total 2936
_reflns_threshold_expression 'I > 2\s(I)'
_cod_data_source_file suppl_ncrs-2017-0328_suppl.cif
_cod_data_source_block 3112_0m
_cod_original_sg_symbol_H-M 'P 21/n'
_cod_database_code 8106172
_shelx_space_group_comment
;
The symmetry employed for this shelxl refinement is uniquely defined
by the following loop, which should always be used as a source of
symmetry information in preference to the above space-group names.
They are only intended as comments.
;
_shelx_estimated_absorpt_t_min 0.693
_shelx_estimated_absorpt_t_max 0.723

loop_
_space_group_symop_operation_xyz
'x, y, z'
'-x+1/2, y+1/2, -z+1/2'
'-x, -y, -z'
'x-1/2, -y-1/2, z-1/2'

loop_
_atom_site_label
_atom_site_type_symbol
_atom_site_fract_x
_atom_site_fract_y
_atom_site_fract_z
_atom_site_U_iso_or_equiv
_atom_site_adp_type
_atom_site_occupancy
_atom_site_site_symmetry_order
_atom_site_calc_flag
_atom_site_refinement_flags_posn
_atom_site_refinement_flags_adp
_atom_site_refinement_flags_occupancy
_atom_site_disorder_assembly
_atom_site_disorder_group
C1 C 0.7323(2) 0.66482(17) 0.61436(10) 0.0516(4) Uani 1 1 d . . . . .
H1 H 0.6794 0.7376 0.5935 0.062 Uiso 1 1 calc R U . . .
C2 C 0.84031(14) 0.53053(14) 0.70284(9) 0.0321(3) Uani 1 1 d . . . . .
C3 C 0.92735(15) 0.36509(15) 0.60076(9) 0.0361(3) Uani 1 1 d . . . . .
H3A H 0.9895 0.3362 0.6445 0.043 Uiso 1 1 calc R U . . .
H3B H 0.9804 0.3911 0.5554 0.043 Uiso 1 1 calc R U . . .
C4 C 0.83687(15) 0.24171(15) 0.57598(8) 0.0329(3) Uani 1 1 d . . . . .
C5 C 0.92447(16) 0.11124(15) 0.56248(9) 0.0381(3) Uani 1 1 d . . . . .
H5A H 0.8649 0.0354 0.5457 0.046 Uiso 1 1 calc R U . . .
H5B H 0.9821 0.1305 0.5181 0.046 Uiso 1 1 calc R U . . .
C6 C 1.01250(15) 0.06181(15) 0.63334(9) 0.0347(3) Uani 1 1 d . . . . .
C7 C 0.96042(17) -0.02691(17) 0.69042(11) 0.0457(4) Uani 1 1 d . . . . .
H7 H 0.8705 -0.0539 0.6842 0.055 Uiso 1 1 calc R U . . .
C8 C 1.0371(2) -0.0763(2) 0.75583(12) 0.0591(5) Uani 1 1 d . . . . .
H8 H 0.9989 -0.1356 0.7928 0.071 Uiso 1 1 calc R U . . .
C9 C 1.1700(2) -0.0377(2) 0.76620(12) 0.0640(5) Uani 1 1 d . . . . .
H9 H 1.2217 -0.0693 0.8107 0.077 Uiso 1 1 calc R U . . .
C10 C 1.22629(19) 0.0479(2) 0.71047(12) 0.0563(5) Uani 1 1 d . . . . .
H10 H 1.3165 0.0738 0.7169 0.068 Uiso 1 1 calc R U . . .
C11 C 1.14863(15) 0.09504(16) 0.64506(9) 0.0397(3) Uani 1 1 d . . . . .
C12 C 0.75051(17) 0.26781(17) 0.49824(10) 0.0431(4) Uani 1 1 d . . . . .
C13 C 0.61365(19) 0.3310(2) 0.49738(13) 0.0613(5) Uani 1 1 d . . . . .
H13A H 0.5885 0.3944 0.4537 0.074 Uiso 1 1 calc R U . . .
H13B H 0.5769 0.3541 0.5489 0.074 Uiso 1 1 calc R U . . .
C14 C 0.6296(2) 0.1794(2) 0.47708(13) 0.0633(5) Uani 1 1 d . . . . .
H14A H 0.6028 0.1113 0.5164 0.076 Uiso 1 1 calc R U . . .
H14B H 0.6144 0.1517 0.4211 0.076 Uiso 1 1 calc R U . . .
Cl1 Cl 1.22774(5) 0.19811(5) 0.57459(3) 0.05949(15) Uani 1 1 d . . . . .
Cl2 Cl 0.84950(6) 0.31206(6) 0.41537(3) 0.06604(17) Uani 1 1 d . . . . .
N1 N 0.76161(14) 0.64550(13) 0.69401(8) 0.0401(3) Uani 1 1 d . . . . .
N2 N 0.78618(17) 0.57066(14) 0.57046(8) 0.0518(4) Uani 1 1 d . . . . .
N3 N 0.85275(13) 0.48627(12) 0.62649(7) 0.0365(3) Uani 1 1 d . . . . .
O1 O 0.75012(11) 0.22343(11) 0.64115(6) 0.0385(2) Uani 1 1 d . . . . .
H1A H 0.7121 0.1478 0.6367 0.058 Uiso 1 1 calc R U . . .
S1 S 0.90906(4) 0.46187(4) 0.78907(2) 0.03918(12) Uani 1 1 d . . . . .
H2 H 0.7362(18) 0.6930(19) 0.7305(11) 0.043(5) Uiso 1 1 d . . . . .

loop_
_atom_site_aniso_label
_atom_site_aniso_U_11
_atom_site_aniso_U_22
_atom_site_aniso_U_33
_atom_site_aniso_U_23
_atom_site_aniso_U_13
_atom_site_aniso_U_12
C1 0.0770(12) 0.0336(8) 0.0438(9) 0.0033(7) 0.0002(8) 0.0162(8)
C2 0.0344(7) 0.0260(7) 0.0365(7) -0.0010(6) 0.0067(6) -0.0025(5)
C3 0.0429(8) 0.0287(7) 0.0375(8) -0.0029(6) 0.0088(6) 0.0034(6)
C4 0.0390(7) 0.0291(7) 0.0309(7) -0.0017(6) 0.0040(6) 0.0050(6)
C5 0.0451(8) 0.0304(7) 0.0382(8) -0.0075(6) -0.0022(6) 0.0067(6)
C6 0.0383(8) 0.0278(7) 0.0379(8) -0.0048(6) 0.0025(6) 0.0067(6)
C7 0.0422(8) 0.0378(8) 0.0578(10) 0.0043(7) 0.0085(7) 0.0052(7)
C8 0.0728(13) 0.0524(11) 0.0528(11) 0.0172(9) 0.0100(9) 0.0094(9)
C9 0.0734(13) 0.0642(13) 0.0526(11) 0.0106(9) -0.0154(10) 0.0142(10)
C10 0.0438(9) 0.0607(12) 0.0633(12) -0.0034(9) -0.0107(8) 0.0056(8)
C11 0.0407(8) 0.0373(8) 0.0415(8) -0.0030(7) 0.0050(6) 0.0024(6)
C12 0.0491(9) 0.0422(9) 0.0378(8) -0.0011(7) -0.0011(7) 0.0103(7)
C13 0.0532(11) 0.0655(12) 0.0639(12) 0.0025(10) -0.0101(9) 0.0209(9)
C14 0.0576(11) 0.0655(12) 0.0646(12) -0.0069(10) -0.0210(9) 0.0020(9)
Cl1 0.0588(3) 0.0606(3) 0.0606(3) 0.0010(2) 0.0195(2) -0.0118(2)
Cl2 0.0844(4) 0.0787(4) 0.0355(2) 0.0098(2) 0.0077(2) 0.0171(3)
N1 0.0538(8) 0.0296(7) 0.0373(7) -0.0030(6) 0.0065(6) 0.0085(6)
N2 0.0849(11) 0.0335(7) 0.0369(7) 0.0031(6) 0.0016(7) 0.0139(7)
N3 0.0504(7) 0.0249(6) 0.0347(6) 0.0008(5) 0.0064(5) 0.0040(5)
O1 0.0454(6) 0.0319(5) 0.0388(6) -0.0010(4) 0.0094(5) -0.0019(4)
S1 0.0399(2) 0.0390(2) 0.0384(2) 0.00023(15) -0.00127(15) 0.00363(15)

loop_
_atom_type_symbol
_atom_type_description
_atom_type_scat_dispersion_real
_atom_type_scat_dispersion_imag
_atom_type_scat_source
C C 0.0033 0.0016 'International Tables Vol C Tables 4.2.6.8 and 6.1.1.4'
H H 0.0000 0.0000 'International Tables Vol C Tables 4.2.6.8 and 6.1.1.4'
N N 0.0061 0.0033 'International Tables Vol C Tables 4.2.6.8 and 6.1.1.4'
O O 0.0106 0.0060 'International Tables Vol C Tables 4.2.6.8 and 6.1.1.4'
S S 0.1246 0.1234 'International Tables Vol C Tables 4.2.6.8 and 6.1.1.4'
Cl Cl 0.1484 0.1585 'International Tables Vol C Tables 4.2.6.8 and 6.1.1.4'

loop_
_geom_angle_atom_site_label_1
_geom_angle_atom_site_label_2
_geom_angle_atom_site_label_3
_geom_angle
_geom_angle_site_symmetry_1
_geom_angle_site_symmetry_3
N2 C1 N1 112.26(15) . .
N3 C2 N1 103.49(12) . .
N3 C2 S1 128.43(11) . .
N1 C2 S1 128.07(11) . .
N3 C3 C4 113.43(12) . .
O1 C4 C3 105.05(11) . .
O1 C4 C12 108.91(12) . .
C3 C4 C12 113.36(13) . .
O1 C4 C5 111.96(12) . .
C3 C4 C5 109.81(12) . .
C12 C4 C5 107.82(12) . .
C6 C5 C4 116.81(12) . .
C7 C6 C11 115.74(14) . .
C7 C6 C5 120.20(14) . .
C11 C6 C5 124.01(14) . .
C8 C7 C6 122.48(16) . .
C9 C8 C7 119.77(17) . .
C8 C9 C10 119.72(17) . .
C9 C10 C11 119.73(17) . .
C10 C11 C6 122.52(16) . .
C10 C11 Cl1 117.46(13) . .
C6 C11 Cl1 120.01(12) . .
C13 C12 C14 60.51(13) . .
C13 C12 C4 123.25(15) . .
C14 C12 C4 120.93(15) . .
C13 C12 Cl2 115.63(13) . .
C14 C12 Cl2 114.83(13) . .
C4 C12 Cl2 112.42(11) . .
C12 C13 C14 60.09(12) . .
C12 C14 C13 59.40(12) . .
C1 N1 C2 108.26(13) . .
C1 N2 N3 103.26(13) . .
C2 N3 N2 112.72(12) . .
C2 N3 C3 126.80(12) . .
N2 N3 C3 120.48(12) . .

loop_
_geom_bond_atom_site_label_1
_geom_bond_atom_site_label_2
_geom_bond_distance
_geom_bond_site_symmetry_2
C1 N2 1.292(2) .
C1 N1 1.352(2) .
C2 N3 1.3464(18) .
C2 N1 1.3558(19) .
C2 S1 1.6888(15) .
C3 N3 1.4536(18) .
C3 C4 1.531(2) .
C4 O1 1.4236(17) .
C4 C12 1.534(2) .
C4 C5 1.5468(19) .
C5 C6 1.507(2) .
C6 C7 1.391(2) .
C6 C11 1.393(2) .
C7 C8 1.379(3) .
C8 C9 1.373(3) .
C9 C10 1.375(3) .
C10 C11 1.377(2) .
C11 Cl1 1.7455(16) .
C12 C13 1.487(2) .
C12 C14 1.497(3) .
C12 Cl2 1.7777(17) .
C13 C14 1.503(3) .
N2 N3 1.3775(18) .

loop_
_geom_hbond_atom_site_label_D
_geom_hbond_atom_site_label_H
_geom_hbond_atom_site_label_A
_geom_hbond_distance_DH
_geom_hbond_distance_HA
_geom_hbond_distance_DA
_geom_hbond_angle_DHA
_geom_hbond_site_symmetry_A
N1 H2 S1 0.807(19) 2.966(18) 3.4948(14) 125.2(15) 2_656
N1 H2 O1 0.807(19) 2.146(19) 2.8413(17) 144.3(17) 2_656
O1 H1A S1 0.82 2.51 3.2107(11) 144.7 2_646
C10 H10 S1 0.93 2.93 3.7105(19) 142.0 2_746
C5 H5B Cl1 0.97 2.65 3.1196(17) 110.1 .
C5 H5B Cl1 0.97 2.65 3.1196(17) 110.1 .
C10 H10 S1 0.93 2.93 3.7105(19) 142.0 2_746
O1 H1A S1 0.82 2.51 3.2107(11) 144.7 2_646
N1 H2 O1 0.807(19) 2.146(19) 2.8413(17) 144.3(17) 2_656
N1 H2 S1 0.807(19) 2.966(18) 3.4948(14) 125.2(15) 2_656
